data_4078829
loop_
_publ_author_name
'D\"orrich, Steffen'
'Falgner, Steffen'
'Schweeberg, Sarah'
'Burschka, Christian'
'Brodin, Peter'
'Wissing, Britt Marie'
'Basta, Babro'
'Schell, Peter'
'Bauer, Udo'
'Tacke, Reinhold'

_publ_section_title
;
 Silicon-Containing Dipeptidic Aspartame and Neotame Analogues
;
_journal_issue 16
_journal_name_full Organometallics
_journal_page_first 5903
_journal_paper_doi 10.1021/om300442e
_journal_volume 31
_journal_year 2012
_chemical_formula_moiety 'C21 H40 N2 O7 Si'
_chemical_formula_sum 'C21 H40 N2 O7 Si'
_chemical_formula_weight 460.64
_chemical_name_systematic
; 
 ? 
;
_space_group_IT_number 4
_symmetry_cell_setting monoclinic
_symmetry_space_group_name_Hall 'P 2yb'
_symmetry_space_group_name_H-M 'P 1 21 1'
_atom_sites_solution_hydrogens geom
_atom_sites_solution_primary direct
_atom_sites_solution_secondary difmap
_audit_creation_method SHELXL-97
_cell_angle_alpha 90.00
_cell_angle_beta 96.921(5)
_cell_angle_gamma 90.00
_cell_formula_units_Z 2
_cell_length_a 5.9861(6)
_cell_length_b 11.3755(13)
_cell_length_c 19.498(2)
_cell_measurement_reflns_used 9748
_cell_measurement_temperature 100(2)
_cell_measurement_theta_max 30.43
_cell_measurement_theta_min 2.76
_cell_volume 1318.0(2)
_computing_cell_refinement Bruker-SAINT
_computing_data_collection Bruker-SAINT
_computing_data_reduction Bruker-SAINT
_computing_molecular_graphics Ortep/Povray
_computing_publication_material Bruker-SHELXTL
_computing_structure_refinement 'SHELXL-97 (Sheldrick, 2008)'
_computing_structure_solution 'SHELXS-97 (Sheldrick, 2008)'
_diffrn_ambient_temperature 100(2)
_diffrn_measured_fraction_theta_full 0.988
_diffrn_measured_fraction_theta_max 0.988
_diffrn_measurement_device_type Bruker-Kappa-Apex2_CCD
_diffrn_measurement_method 'omega and phi scans'
_diffrn_radiation_monochromator multi_layer_optics
_diffrn_radiation_source rotating_anode
_diffrn_radiation_type MoK\a
_diffrn_radiation_wavelength 0.71073
_diffrn_reflns_av_R_equivalents 0.0562
_diffrn_reflns_av_sigmaI/netI 0.0393
_diffrn_reflns_limit_h_max 8
_diffrn_reflns_limit_h_min -8
_diffrn_reflns_limit_k_max 16
_diffrn_reflns_limit_k_min -16
_diffrn_reflns_limit_l_max 27
_diffrn_reflns_limit_l_min -27
_diffrn_reflns_number 37604
_diffrn_reflns_theta_full 31.00
_diffrn_reflns_theta_max 31.00
_diffrn_reflns_theta_min 1.05
_exptl_absorpt_coefficient_mu 0.128
_exptl_absorpt_correction_T_max .7462
_exptl_absorpt_correction_T_min .5841
_exptl_absorpt_correction_type multi-scan
_exptl_absorpt_process_details Bruker-SADABS
_exptl_crystal_colour colorless
_exptl_crystal_density_diffrn 1.161
_exptl_crystal_density_method 'not measured'
_exptl_crystal_description needle
_exptl_crystal_F_000 500
_exptl_crystal_size_max .243
_exptl_crystal_size_mid .070
_exptl_crystal_size_min .068
_refine_diff_density_max 0.347
_refine_diff_density_min -0.207
_refine_diff_density_rms 0.042
_refine_ls_abs_structure_details 'Flack H D (1983), Acta Cryst. A39, 876-881'
_refine_ls_abs_structure_Flack -0.01(7)
_refine_ls_extinction_method none
_refine_ls_goodness_of_fit_ref 1.027
_refine_ls_hydrogen_treatment mixed
_refine_ls_matrix_type full
_refine_ls_number_parameters 307
_refine_ls_number_reflns 8159
_refine_ls_number_restraints 1
_refine_ls_restrained_S_all 1.027
_refine_ls_R_factor_all 0.0375
_refine_ls_R_factor_gt 0.0336
_refine_ls_shift/su_max 0.001
_refine_ls_shift/su_mean 0.000
_refine_ls_structure_factor_coef Fsqd
_refine_ls_weighting_details 'calc w=1/[\s^2^(Fo^2^)+(0.0447P)^2^+0.1486P] where P=(Fo^2^+2Fc^2^)/3'
_refine_ls_weighting_scheme calc
_refine_ls_wR_factor_gt 0.0843
_refine_ls_wR_factor_ref 0.0864
_reflns_number_gt 7602
_reflns_number_total 8159
_reflns_threshold_expression >2sigma(I)
_cod_data_source_file om300442e_si_001.cif
_cod_data_source_block dor01dd_19.0.22H2O
_cod_original_sg_symbol_H-M P21
_cod_database_code 4078829

loop_
_symmetry_equiv_pos_as_xyz
'x, y, z'
'-x, y+1/2, -z'

loop_
_atom_site_label
_atom_site_type_symbol
_atom_site_fract_x
_atom_site_fract_y
_atom_site_fract_z
_atom_site_U_iso_or_equiv
_atom_site_adp_type
_atom_site_occupancy
_atom_site_symmetry_multiplicity
_atom_site_calc_flag
_atom_site_refinement_flags
C1 C 0.0978(2) 0.41759(13) 0.42512(6) 0.0263(3) Uani 1 1 d .
H1A H 0.0092 0.4107 0.3796 0.039 Uiso 1 1 calc R
H1B H 0.1881 0.3463 0.4348 0.039 Uiso 1 1 calc R
H1C H 0.1976 0.4859 0.4255 0.039 Uiso 1 1 calc R
C2 C -0.2807(2) 0.56636(13) 0.47085(8) 0.0287(3) Uani 1 1 d .
H2A H -0.1884 0.6376 0.4720 0.043 Uiso 1 1 calc R
H2B H -0.3888 0.5734 0.5046 0.043 Uiso 1 1 calc R
H2C H -0.3619 0.5563 0.4245 0.043 Uiso 1 1 calc R
C3 C -0.2759(2) 0.30222(12) 0.49429(7) 0.0237(2) Uani 1 1 d .
H3A H -0.3453 0.2844 0.4473 0.036 Uiso 1 1 calc R
H3B H -0.3938 0.3164 0.5241 0.036 Uiso 1 1 calc R
H3C H -0.1830 0.2356 0.5123 0.036 Uiso 1 1 calc R
C4 C 0.10143(17) 0.45304(10) 0.57569(6) 0.0170(2) Uani 1 1 d .
H4A H 0.1915 0.3799 0.5813 0.020 Uiso 1 1 calc R
H4B H 0.2074 0.5171 0.5678 0.020 Uiso 1 1 calc R
C5 C 0.01795(18) 0.47800(10) 0.64622(6) 0.01461(19) Uani 1 1 d .
C6 C -0.16202(19) 0.38671(11) 0.65735(6) 0.0188(2) Uani 1 1 d .
C7 C -0.0777(3) 0.60173(11) 0.65034(7) 0.0266(3) Uani 1 1 d .
H7A H -0.1135 0.6165 0.6973 0.040 Uiso 1 1 calc R
H7B H -0.2147 0.6090 0.6176 0.040 Uiso 1 1 calc R
H7C H 0.0338 0.6592 0.6387 0.040 Uiso 1 1 calc R
C8 C -0.2300(4) 0.19060(17) 0.68419(10) 0.0612(6) Uani 1 1 d .
H8A H -0.2808 0.2092 0.7289 0.092 Uiso 1 1 calc R
H8B H -0.1543 0.1140 0.6870 0.092 Uiso 1 1 calc R
H8C H -0.3600 0.1879 0.6485 0.092 Uiso 1 1 calc R
C9 C 0.18282(17) 0.44551(10) 0.76615(5) 0.01539(19) Uani 1 1 d .
C10 C 0.40446(17) 0.43430(11) 0.81490(5) 0.01590(18) Uani 1 1 d .
H10 H 0.4799 0.3604 0.8022 0.019 Uiso 1 1 calc R
N2 N 0.55622(16) 0.53079(9) 0.80571(5) 0.01730(18) Uani 1 1 d .
H2N H 0.699(3) 0.5123(16) 0.8007(9) 0.026 Uiso 1 1 d .
C12 C 0.47957(19) 0.64286(10) 0.80560(6) 0.0169(2) Uani 1 1 d .
C13 C 0.60046(19) 0.84471(11) 0.78781(6) 0.0199(2) Uani 1 1 d .
C14 C 0.4435(2) 0.86262(14) 0.72126(7) 0.0322(3) Uani 1 1 d .
H14A H 0.5062 0.8235 0.6831 0.048 Uiso 1 1 calc R
H14B H 0.4276 0.9469 0.7114 0.048 Uiso 1 1 calc R
H14C H 0.2957 0.8291 0.7264 0.048 Uiso 1 1 calc R
C15 C 0.8328(2) 0.89446(13) 0.78095(7) 0.0259(3) Uani 1 1 d .
H15A H 0.9339 0.8781 0.8233 0.039 Uiso 1 1 calc R
H15B H 0.8217 0.9796 0.7737 0.039 Uiso 1 1 calc R
H15C H 0.8925 0.8577 0.7415 0.039 Uiso 1 1 calc R
C16 C 0.5056(2) 0.89649(12) 0.85053(7) 0.0243(2) Uani 1 1 d .
H16A H 0.3586 0.8611 0.8548 0.036 Uiso 1 1 calc R
H16B H 0.4884 0.9817 0.8447 0.036 Uiso 1 1 calc R
H16C H 0.6088 0.8799 0.8923 0.036 Uiso 1 1 calc R
C17 C 0.24997(19) 0.30170(11) 0.90092(6) 0.0182(2) Uani 1 1 d .
C18 C 0.0190(2) 0.20051(11) 0.97855(6) 0.0218(2) Uani 1 1 d .
C19 C -0.1416(3) 0.14727(16) 0.92118(9) 0.0370(3) Uani 1 1 d .
H19A H -0.2408 0.2087 0.8994 0.055 Uiso 1 1 calc R
H19B H -0.2323 0.0865 0.9403 0.055 Uiso 1 1 calc R
H19C H -0.0559 0.1121 0.8866 0.055 Uiso 1 1 calc R
C20 C -0.1085(3) 0.24956(14) 1.03483(8) 0.0325(3) Uani 1 1 d .
H20A H -0.0028 0.2880 1.0701 0.049 Uiso 1 1 calc R
H20B H -0.1854 0.1854 1.0560 0.049 Uiso 1 1 calc R
H20C H -0.2197 0.3070 1.0148 0.049 Uiso 1 1 calc R
C21 C 0.2000(3) 0.11482(15) 1.00844(10) 0.0391(4) Uani 1 1 d .
H21A H 0.2772 0.0825 0.9711 0.059 Uiso 1 1 calc R
H21B H 0.1306 0.0507 1.0319 0.059 Uiso 1 1 calc R
H21C H 0.3090 0.1560 1.0416 0.059 Uiso 1 1 calc R
N1 N 0.20832(16) 0.46281(9) 0.69964(5) 0.0177(2) Uani 1 1 d .
H1N H 0.344(3) 0.4661(15) 0.6893(9) 0.027 Uiso 1 1 d .
C11 C 0.3529(2) 0.42049(10) 0.88946(6) 0.0183(2) Uani 1 1 d .
H11A H 0.500(3) 0.4290(17) 0.9191(8) 0.027 Uiso 1 1 d .
H11B H 0.261(3) 0.4822(15) 0.9011(9) 0.027 Uiso 1 1 d .
O1 O -0.36125(15) 0.40769(11) 0.65293(5) 0.0332(3) Uani 1 1 d .
O2 O -0.07562(19) 0.27972(8) 0.66690(5) 0.0285(2) Uani 1 1 d .
O3 O -0.00234(12) 0.43344(8) 0.78690(4) 0.01808(15) Uani 1 1 d .
O4 O 0.28485(14) 0.66932(8) 0.81098(5) 0.02097(17) Uani 1 1 d .
O5 O 0.64864(13) 0.71856(8) 0.79782(4) 0.01986(17) Uani 1 1 d .
O6 O 0.28318(16) 0.21473(8) 0.86840(5) 0.02605(19) Uani 1 1 d .
O7 O 0.12737(14) 0.30686(8) 0.95396(4) 0.01973(17) Uani 1 1 d .
Si Si -0.09570(5) 0.43635(3) 0.492730(15) 0.01615(7) Uani 1 1 d .
O8 O 0.2789(10) 1.1405(6) 0.7272(3) 0.050 Uiso 0.225(4) 1 d P

loop_
_atom_site_aniso_label
_atom_site_aniso_U_11
_atom_site_aniso_U_22
_atom_site_aniso_U_33
_atom_site_aniso_U_23
_atom_site_aniso_U_13
_atom_site_aniso_U_12
C1 0.0238(6) 0.0382(8) 0.0173(5) -0.0029(5) 0.0042(4) -0.0048(5)
C2 0.0260(6) 0.0263(6) 0.0315(7) 0.0030(5) -0.0063(5) 0.0052(5)
C3 0.0219(5) 0.0262(6) 0.0225(6) -0.0030(5) 0.0001(4) -0.0066(5)
C4 0.0138(4) 0.0229(6) 0.0144(4) -0.0007(4) 0.0026(3) -0.0018(4)
C5 0.0127(4) 0.0169(4) 0.0141(5) -0.0005(4) 0.0009(3) -0.0001(4)
C6 0.0182(5) 0.0258(6) 0.0129(5) -0.0044(4) 0.0040(4) -0.0058(4)
C7 0.0417(8) 0.0182(6) 0.0196(6) -0.0009(4) 0.0030(5) 0.0075(5)
C8 0.1115(18) 0.0366(10) 0.0403(10) -0.0052(8) 0.0287(11) -0.0411(11)
C9 0.0147(4) 0.0166(5) 0.0150(4) -0.0021(4) 0.0024(3) 0.0013(4)
C10 0.0138(4) 0.0202(5) 0.0138(4) -0.0012(4) 0.0022(3) 0.0005(4)
N2 0.0116(4) 0.0223(5) 0.0185(5) -0.0011(4) 0.0042(3) -0.0001(3)
C12 0.0163(5) 0.0221(5) 0.0127(5) -0.0021(4) 0.0033(4) -0.0016(4)
C13 0.0174(5) 0.0215(6) 0.0205(5) 0.0029(4) 0.0003(4) -0.0022(4)
C14 0.0260(6) 0.0428(8) 0.0256(7) 0.0095(6) -0.0054(5) -0.0035(6)
C15 0.0216(5) 0.0296(6) 0.0266(6) 0.0068(5) 0.0033(5) -0.0069(5)
C16 0.0233(6) 0.0227(6) 0.0276(6) -0.0036(5) 0.0060(5) -0.0018(4)
C17 0.0183(5) 0.0212(5) 0.0145(5) 0.0014(4) -0.0007(4) 0.0014(4)
C18 0.0228(5) 0.0206(6) 0.0222(5) 0.0027(4) 0.0033(4) -0.0050(4)
C19 0.0290(7) 0.0450(9) 0.0363(8) -0.0122(7) 0.0015(6) -0.0152(6)
C20 0.0378(8) 0.0357(8) 0.0266(7) 0.0014(6) 0.0143(6) -0.0080(6)
C21 0.0355(8) 0.0358(8) 0.0466(9) 0.0224(7) 0.0070(7) 0.0067(6)
N1 0.0110(4) 0.0291(6) 0.0133(4) -0.0003(4) 0.0021(3) -0.0016(3)
C11 0.0217(5) 0.0189(6) 0.0142(5) -0.0014(4) 0.0018(4) -0.0005(4)
O1 0.0133(4) 0.0620(8) 0.0255(5) -0.0137(5) 0.0069(3) -0.0061(4)
O2 0.0453(6) 0.0177(4) 0.0232(5) -0.0010(4) 0.0078(4) -0.0064(4)
O3 0.0144(3) 0.0223(4) 0.0183(4) 0.0006(3) 0.0049(3) -0.0004(3)
O4 0.0149(4) 0.0235(4) 0.0254(4) -0.0045(3) 0.0059(3) -0.0005(3)
O5 0.0156(4) 0.0212(4) 0.0234(4) -0.0004(3) 0.0048(3) -0.0012(3)
O6 0.0331(5) 0.0201(4) 0.0260(4) -0.0024(4) 0.0077(4) 0.0016(4)
O7 0.0244(4) 0.0192(4) 0.0161(4) -0.0001(3) 0.0049(3) -0.0038(3)
Si 0.01424(12) 0.01942(14) 0.01442(13) -0.00019(12) 0.00024(9) 0.00005(11)

loop_
_atom_type_symbol
_atom_type_description
_atom_type_scat_dispersion_real
_atom_type_scat_dispersion_imag
_atom_type_scat_source
C C 0.0033 0.0016 'International Tables Vol C Tables 4.2.6.8 and 6.1.1.4'
H H 0.0000 0.0000 'International Tables Vol C Tables 4.2.6.8 and 6.1.1.4'
N N 0.0061 0.0033 'International Tables Vol C Tables 4.2.6.8 and 6.1.1.4'
O O 0.0106 0.0060 'International Tables Vol C Tables 4.2.6.8 and 6.1.1.4'
Si Si 0.0817 0.0704 'International Tables Vol C Tables 4.2.6.8 and 6.1.1.4'

loop_
_geom_angle_atom_site_label_1
_geom_angle_atom_site_label_2
_geom_angle_atom_site_label_3
_geom_angle
C5 C4 Si 122.93(7)
N1 C5 C7 109.73(10)
N1 C5 C6 108.73(9)
C7 C5 C6 110.09(10)
N1 C5 C4 107.77(8)
C7 C5 C4 112.35(10)
C6 C5 C4 108.08(9)
O1 C6 O2 123.75(12)
O1 C6 C5 124.13(13)
O2 C6 C5 111.91(10)
O3 C9 N1 123.13(10)
O3 C9 C10 121.98(10)
N1 C9 C10 114.80(9)
N2 C10 C11 113.36(9)
N2 C10 C9 111.52(9)
C11 C10 C9 109.70(9)
C12 N2 C10 119.70(10)
O4 C12 O5 126.05(11)
O4 C12 N2 123.96(11)
O5 C12 N2 109.98(10)
O5 C13 C14 109.56(10)
O5 C13 C15 101.98(10)
C14 C13 C15 110.62(11)
O5 C13 C16 110.83(10)
C14 C13 C16 112.36(11)
C15 C13 C16 111.03(11)
O6 C17 O7 125.66(11)
O6 C17 C11 124.06(11)
O7 C17 C11 110.22(10)
O7 C18 C19 110.64(11)
O7 C18 C20 102.25(10)
C19 C18 C20 110.62(12)
O7 C18 C21 109.17(10)
C19 C18 C21 112.79(13)
C20 C18 C21 110.87(12)
C9 N1 C5 122.60(9)
C17 C11 C10 111.37(9)
C6 O2 C8 115.39(14)
C12 O5 C13 119.91(9)
C17 O7 C18 121.11(10)
C2 Si C1 109.29(7)
C2 Si C3 108.83(6)
C1 Si C3 109.02(6)
C2 Si C4 114.05(6)
C1 Si C4 103.80(5)
C3 Si C4 111.65(6)

loop_
_geom_bond_atom_site_label_1
_geom_bond_atom_site_label_2
_geom_bond_distance
C1 Si 1.8689(13)
C2 Si 1.8657(13)
C3 Si 1.8710(13)
C4 C5 1.5450(15)
C4 Si 1.8934(11)
C5 N1 1.4586(13)
C5 C7 1.5252(17)
C5 C6 1.5305(16)
C6 O1 1.2091(15)
C6 O2 1.3268(16)
C8 O2 1.4389(19)
C9 O3 1.2326(13)
C9 N1 1.3385(14)
C9 C10 1.5414(14)
C10 N2 1.4496(16)
C10 C11 1.5303(15)
N2 C12 1.3548(16)
C12 O4 1.2206(14)
C12 O5 1.3512(14)
C13 O5 1.4721(15)
C13 C14 1.5211(18)
C13 C15 1.5224(17)
C13 C16 1.5273(18)
C17 O6 1.2046(15)
C17 O7 1.3397(15)
C17 C11 1.5127(16)
C18 O7 1.4796(15)
C18 C19 1.5112(18)
C18 C20 1.516(2)
C18 C21 1.5204(19)

loop_
_geom_torsion_atom_site_label_1
_geom_torsion_atom_site_label_2
_geom_torsion_atom_site_label_3
_geom_torsion_atom_site_label_4
_geom_torsion
Si C4 C5 N1 169.23(8)
Si C4 C5 C7 -69.77(13)
Si C4 C5 C6 51.89(12)
N1 C5 C6 O1 136.98(11)
C7 C5 C6 O1 16.75(16)
C4 C5 C6 O1 -106.30(13)
N1 C5 C6 O2 -48.12(12)
C7 C5 C6 O2 -168.36(10)
C4 C5 C6 O2 68.60(11)
O3 C9 C10 N2 -132.43(11)
N1 C9 C10 N2 51.02(14)
O3 C9 C10 C11 -6.01(16)
N1 C9 C10 C11 177.44(10)
C11 C10 N2 C12 -75.07(13)
C9 C10 N2 C12 49.32(13)
C10 N2 C12 O4 -2.11(17)
C10 N2 C12 O5 178.70(9)
O3 C9 N1 C5 4.85(18)
C10 C9 N1 C5 -178.64(10)
C7 C5 N1 C9 76.53(14)
C6 C5 N1 C9 -43.93(14)
C4 C5 N1 C9 -160.85(11)
O6 C17 C11 C10 27.41(15)
O7 C17 C11 C10 -155.48(9)
N2 C10 C11 C17 -164.17(9)
C9 C10 C11 C17 70.45(12)
O1 C6 O2 C8 -10.68(18)
C5 C6 O2 C8 174.41(12)
O4 C12 O5 C13 -6.48(17)
N2 C12 O5 C13 172.69(9)
C14 C13 O5 C12 -62.30(14)
C15 C13 O5 C12 -179.51(10)
C16 C13 O5 C12 62.25(13)
O6 C17 O7 C18 0.59(18)
C11 C17 O7 C18 -176.46(9)
C19 C18 O7 C17 -59.03(15)
C20 C18 O7 C17 -176.87(10)
C21 C18 O7 C17 65.66(15)
C5 C4 Si C2 57.63(11)
C5 C4 Si C1 176.46(9)
C5 C4 Si C3 -66.25(11)
